data_1575859
loop_
_publ_author_name
'He, Jun'
'Yang, Zun'
'Lin, Lili'
'Feng, Xiaoming'

_publ_section_title
;
 Enantioselective synthesis of C-C and C-N axially chiral pyrazole-based
 heterobiaryls.
;
_journal_issue 42
_journal_name_full 'Chemical science'
_journal_page_first 20021
_journal_page_last 20029
_journal_paper_doi 10.1039/d5sc06841j
_journal_volume 16
_journal_year 2025
_chemical_absolute_configuration ad
_chemical_formula_moiety 'C32 H23 N3 O2'
_chemical_formula_sum 'C32 H23 N3 O2'
_chemical_formula_weight 481.53
_space_group_crystal_system orthorhombic
_space_group_IT_number 19
_space_group_name_Hall 'P 2ac 2ab'
_space_group_name_H-M_alt 'P 21 21 21'
_atom_sites_solution_hydrogens geom
_atom_sites_solution_primary dual
_audit_creation_method SHELXL-2019/1
_audit_update_record
;
2025-06-27 deposited with the CCDC.	2025-09-23 downloaded from the CCDC.
;
_cell_angle_alpha 90
_cell_angle_beta 90
_cell_angle_gamma 90
_cell_formula_units_Z 4
_cell_length_a 9.7807(2)
_cell_length_b 12.8377(2)
_cell_length_c 20.0417(4)
_cell_measurement_reflns_used 9904
_cell_measurement_temperature 173(2)
_cell_measurement_theta_max 79.39
_cell_measurement_theta_min 4.09
_cell_volume 2516.47(8)
_computing_cell_refinement 'Bruker SAINT'
_computing_data_collection 'Bruker APEX3'
_computing_data_reduction 'Bruker SAINT'
_computing_molecular_graphics 'Bruker SHELXTL'
_computing_publication_material 'Bruker SHELXTL'
_computing_structure_refinement 'SHELXL-2019/1 (Sheldrick, 2019)'
_computing_structure_solution 'SHELXT (Sheldrick 2008)'
_diffrn_ambient_temperature 173(2)
_diffrn_measured_fraction_theta_full 0.998
_diffrn_measured_fraction_theta_max 0.960
_diffrn_measurement_device_type 'Bruker D8 Venture Photon II'
_diffrn_measurement_method '\f and \w scans'
_diffrn_radiation_type CuK\a
_diffrn_radiation_wavelength 1.54178
_diffrn_reflns_av_R_equivalents 0.0357
_diffrn_reflns_av_unetI/netI 0.0341
_diffrn_reflns_Laue_measured_fraction_full 0.998
_diffrn_reflns_Laue_measured_fraction_max 0.960
_diffrn_reflns_limit_h_max 11
_diffrn_reflns_limit_h_min -9
_diffrn_reflns_limit_k_max 16
_diffrn_reflns_limit_k_min -15
_diffrn_reflns_limit_l_max 25
_diffrn_reflns_limit_l_min -24
_diffrn_reflns_number 15801
_diffrn_reflns_point_group_measured_fraction_full 0.995
_diffrn_reflns_point_group_measured_fraction_max 0.950
_diffrn_reflns_theta_full 67.679
_diffrn_reflns_theta_max 79.749
_diffrn_reflns_theta_min 4.089
_exptl_absorpt_coefficient_mu 0.639
_exptl_absorpt_correction_T_max 0.9971
_exptl_absorpt_correction_T_min 0.8334
_exptl_absorpt_correction_type numerical
_exptl_absorpt_process_details 'SADABS (Krause et al., 2015)'
_exptl_crystal_colour yellow
_exptl_crystal_density_diffrn 1.271
_exptl_crystal_description rod
_exptl_crystal_F_000 1008
_exptl_crystal_recrystallization_method 'Re-crystallisation from solvent: DCM, Hexane'
_exptl_crystal_size_max 0.440
_exptl_crystal_size_mid 0.154
_exptl_crystal_size_min 0.135
_refine_diff_density_max 0.139
_refine_diff_density_min -0.194
_refine_diff_density_rms 0.037
_refine_ls_abs_structure_details
; 
 Flack x determined using 2069 quotients [(I+)-(I-)]/[(I+)+(I-)] 
 (Parsons, Flack and Wagner, Acta Cryst. B69 (2013) 249-259). 
;
_refine_ls_abs_structure_Flack -0.10(9)
_refine_ls_extinction_method none
_refine_ls_goodness_of_fit_ref 1.035
_refine_ls_hydrogen_treatment constr
_refine_ls_matrix_type full
_refine_ls_number_parameters 335
_refine_ls_number_reflns 5225
_refine_ls_number_restraints 0
_refine_ls_restrained_S_all 1.035
_refine_ls_R_factor_all 0.0361
_refine_ls_R_factor_gt 0.0337
_refine_ls_shift/su_max 0.000
_refine_ls_shift/su_mean 0.000
_refine_ls_structure_factor_coef Fsqd
_refine_ls_weighting_details 'w=1/[\s^2^(Fo^2^)+(0.0475P)^2^+0.2355P] where P=(Fo^2^+2Fc^2^)/3'
_refine_ls_weighting_scheme calc
_refine_ls_wR_factor_gt 0.0835
_refine_ls_wR_factor_ref 0.0855
_reflns_Friedel_coverage 0.750
_reflns_Friedel_fraction_full 0.991
_reflns_Friedel_fraction_max 0.936
_reflns_number_gt 4990
_reflns_number_total 5225
_reflns_threshold_expression 'I > 2\s(I)'
_cod_data_source_file d5sc06841j2.cif
_cod_data_source_block hqw026
_cod_depositor_comments 'Adding full bibliography for 1575859--1575862.cif.'
_cod_database_code 1575859
_shelx_shelxl_version_number 2019/1
_shelx_space_group_comment
; 
The symmetry employed for this shelxl refinement is uniquely defined 
by the following loop, which should always be used as a source of 
symmetry information in preference to the above space-group names. 
They are only intended as comments. 
;
_shelx_estimated_absorpt_t_min 0.766
_shelx_estimated_absorpt_t_max 0.919

loop_
_space_group_symop_operation_xyz
'x, y, z'
'-x+1/2, -y, z+1/2'
'-x, y+1/2, -z+1/2'
'x+1/2, -y+1/2, -z'

loop_
_atom_site_label
_atom_site_type_symbol
_atom_site_fract_x
_atom_site_fract_y
_atom_site_fract_z
_atom_site_U_iso_or_equiv
_atom_site_adp_type
_atom_site_occupancy
_atom_site_site_symmetry_order
_atom_site_calc_flag
_atom_site_refinement_flags_posn
_atom_site_refinement_flags_adp
_atom_site_refinement_flags_occupancy
_atom_site_disorder_assembly
_atom_site_disorder_group
O1 O 0.39049(18) 0.33992(13) 0.79659(7) 0.0447(4) Uani 1 1 d . . . . .
O2 O 0.57462(16) 0.49326(13) 0.68749(8) 0.0463(4) Uani 1 1 d . . . . .
N1 N 0.17426(15) 0.40804(10) 0.70652(6) 0.0240(3) Uani 1 1 d . . . . .
N2 N 0.11939(14) 0.47350(10) 0.66060(6) 0.0238(3) Uani 1 1 d . . . . .
N3 N 0.44792(17) 0.19504(12) 0.65230(8) 0.0349(3) Uani 1 1 d . . . . .
C1 C 0.5254(2) 0.11685(16) 0.63006(11) 0.0443(5) Uani 1 1 d . . . . .
H1 H 0.500589 0.084437 0.589204 0.053 Uiso 1 1 calc R U . . .
C2 C 0.6403(2) 0.08023(16) 0.66328(13) 0.0471(5) Uani 1 1 d . . . . .
H2 H 0.692274 0.024157 0.645604 0.057 Uiso 1 1 calc R U . . .
C3 C 0.6771(2) 0.12693(18) 0.72235(12) 0.0470(5) Uani 1 1 d . . . . .
H3 H 0.755552 0.103845 0.746078 0.056 Uiso 1 1 calc R U . . .
C4 C 0.5985(2) 0.20788(16) 0.74676(10) 0.0394(4) Uani 1 1 d . . . . .
H4 H 0.621343 0.241499 0.787487 0.047 Uiso 1 1 calc R U . . .
C5 C 0.48535(18) 0.23856(13) 0.71000(8) 0.0290(3) Uani 1 1 d . . . . .
C6 C 0.39294(19) 0.32096(13) 0.73748(8) 0.0292(3) Uani 1 1 d . . . . .
C7 C 0.30332(18) 0.37864(12) 0.69010(8) 0.0256(3) Uani 1 1 d . . . . .
C8 C 0.33621(17) 0.42788(12) 0.63078(8) 0.0250(3) Uani 1 1 d . . . . .
C9 C 0.21813(16) 0.48705(12) 0.61510(8) 0.0239(3) Uani 1 1 d . . . . .
C11 C 0.09083(17) 0.37220(12) 0.76071(7) 0.0241(3) Uani 1 1 d . . . . .
C12 C 0.01857(19) 0.44351(13) 0.79860(9) 0.0302(3) Uani 1 1 d . . . . .
H12 H 0.024419 0.515917 0.789233 0.036 Uiso 1 1 calc R U . . .
C13 C -0.0629(2) 0.40741(16) 0.85069(9) 0.0380(4) Uani 1 1 d . . . . .
H13 H -0.112879 0.455506 0.877194 0.046 Uiso 1 1 calc R U . . .
C14 C -0.0714(2) 0.30147(17) 0.86411(9) 0.0377(4) Uani 1 1 d . . . . .
H14 H -0.127382 0.277320 0.899620 0.045 Uiso 1 1 calc R U . . .
C15 C 0.0014(2) 0.23124(14) 0.82596(9) 0.0364(4) Uani 1 1 d . . . . .
H15 H -0.004196 0.158818 0.835315 0.044 Uiso 1 1 calc R U . . .
C16 C 0.0829(2) 0.26658(13) 0.77380(8) 0.0306(3) Uani 1 1 d . . . . .
H16 H 0.132769 0.218437 0.747291 0.037 Uiso 1 1 calc R U . . .
C21 C 0.46668(18) 0.42381(13) 0.59358(8) 0.0274(3) Uani 1 1 d . . . . .
C22 C 0.5852(2) 0.46006(15) 0.62292(10) 0.0356(4) Uani 1 1 d . . . . .
C23 C 0.7096(2) 0.46341(19) 0.58702(14) 0.0499(5) Uani 1 1 d . . . . .
H23 H 0.789599 0.491290 0.607082 0.060 Uiso 1 1 calc R U . . .
C24 C 0.7135(2) 0.4261(2) 0.52315(13) 0.0508(5) Uani 1 1 d . . . . .
H24 H 0.796929 0.429695 0.498950 0.061 Uiso 1 1 calc R U . . .
C25 C 0.5982(2) 0.38278(15) 0.49233(10) 0.0370(4) Uani 1 1 d . . . . .
C26 C 0.6051(3) 0.33569(18) 0.42800(10) 0.0460(5) Uani 1 1 d . . . . .
H26 H 0.689382 0.334734 0.404429 0.055 Uiso 1 1 calc R U . . .
C27 C 0.4920(3) 0.29215(18) 0.40012(10) 0.0493(6) Uani 1 1 d . . . . .
H27 H 0.498020 0.260159 0.357479 0.059 Uiso 1 1 calc R U . . .
C28 C 0.3662(3) 0.29420(17) 0.43408(9) 0.0431(5) Uani 1 1 d . . . . .
H28 H 0.287375 0.264854 0.413768 0.052 Uiso 1 1 calc R U . . .
C29 C 0.3563(2) 0.33827(15) 0.49639(9) 0.0346(4) Uani 1 1 d . . . . .
H29 H 0.270721 0.338788 0.518783 0.041 Uiso 1 1 calc R U . . .
C30 C 0.47167(19) 0.38271(13) 0.52745(8) 0.0292(3) Uani 1 1 d . . . . .
C31 C 0.6957(3) 0.5076(3) 0.72436(16) 0.0743(10) Uani 1 1 d . . . . .
H31A H 0.673229 0.515343 0.771749 0.111 Uiso 1 1 calc R U . . .
H31B H 0.742764 0.570312 0.708624 0.111 Uiso 1 1 calc R U . . .
H31C H 0.755389 0.446959 0.718367 0.111 Uiso 1 1 calc R U . . .
C41 C 0.19510(18) 0.55712(12) 0.55783(8) 0.0262(3) Uani 1 1 d . . . . .
C42 C 0.2999(2) 0.62022(15) 0.53327(10) 0.0383(4) Uani 1 1 d . . . . .
H42 H 0.388003 0.618117 0.553196 0.046 Uiso 1 1 calc R U . . .
C43 C 0.2750(3) 0.68629(17) 0.47945(11) 0.0492(6) Uani 1 1 d . . . . .
H43 H 0.346641 0.728897 0.462697 0.059 Uiso 1 1 calc R U . . .
C44 C 0.1478(3) 0.69042(17) 0.45034(9) 0.0523(6) Uani 1 1 d . . . . .
H44 H 0.131383 0.736181 0.413960 0.063 Uiso 1 1 calc R U . . .
C45 C 0.0437(3) 0.62767(17) 0.47426(10) 0.0490(5) Uani 1 1 d . . . . .
H45 H -0.044018 0.629825 0.453983 0.059 Uiso 1 1 calc R U . . .
C46 C 0.0674(2) 0.56144(14) 0.52795(9) 0.0355(4) Uani 1 1 d . . . . .
H46 H -0.004525 0.518775 0.544286 0.043 Uiso 1 1 calc R U . . .

loop_
_atom_site_aniso_label
_atom_site_aniso_U_11
_atom_site_aniso_U_22
_atom_site_aniso_U_33
_atom_site_aniso_U_23
_atom_site_aniso_U_13
_atom_site_aniso_U_12
O1 0.0512(9) 0.0567(8) 0.0263(6) -0.0008(5) -0.0015(6) 0.0182(7)
O2 0.0286(7) 0.0619(9) 0.0484(8) -0.0208(7) 0.0003(6) -0.0006(6)
N1 0.0242(7) 0.0243(6) 0.0234(6) 0.0017(4) 0.0030(5) 0.0016(5)
N2 0.0231(7) 0.0233(6) 0.0249(6) 0.0017(5) 0.0016(5) 0.0006(5)
N3 0.0304(8) 0.0339(7) 0.0405(8) -0.0050(6) -0.0025(6) 0.0051(6)
C1 0.0453(12) 0.0353(9) 0.0523(11) -0.0087(8) 0.0019(10) 0.0075(9)
C2 0.0418(12) 0.0358(9) 0.0638(13) 0.0065(9) 0.0139(10) 0.0138(8)
C3 0.0356(11) 0.0520(11) 0.0534(11) 0.0171(9) 0.0026(9) 0.0183(9)
C4 0.0337(10) 0.0455(9) 0.0388(9) 0.0080(8) -0.0030(8) 0.0087(8)
C5 0.0259(8) 0.0284(7) 0.0328(8) 0.0034(6) 0.0015(6) 0.0030(6)
C6 0.0277(8) 0.0323(8) 0.0275(7) 0.0033(6) -0.0008(6) 0.0039(6)
C7 0.0245(8) 0.0260(6) 0.0262(7) -0.0010(5) 0.0015(6) 0.0031(6)
C8 0.0233(8) 0.0268(7) 0.0248(7) -0.0028(5) 0.0015(6) 0.0015(6)
C9 0.0224(8) 0.0241(6) 0.0251(7) -0.0009(5) 0.0027(6) -0.0004(6)
C11 0.0230(8) 0.0280(7) 0.0213(6) -0.0003(5) 0.0007(6) -0.0025(6)
C12 0.0288(9) 0.0290(7) 0.0326(7) -0.0017(6) 0.0063(7) -0.0016(6)
C13 0.0356(10) 0.0448(10) 0.0335(8) -0.0021(7) 0.0111(8) -0.0012(8)
C14 0.0343(10) 0.0488(10) 0.0299(8) 0.0071(7) 0.0049(7) -0.0118(8)
C15 0.0445(11) 0.0331(8) 0.0316(8) 0.0071(6) -0.0019(7) -0.0127(8)
C16 0.0381(9) 0.0273(7) 0.0266(7) -0.0001(6) 0.0005(7) -0.0024(7)
C21 0.0223(8) 0.0282(7) 0.0317(7) 0.0010(6) 0.0051(6) 0.0044(6)
C22 0.0268(9) 0.0370(8) 0.0430(9) -0.0060(7) 0.0040(8) 0.0018(7)
C23 0.0256(10) 0.0569(12) 0.0674(14) -0.0148(11) 0.0083(9) -0.0046(9)
C24 0.0303(11) 0.0597(13) 0.0623(13) -0.0042(11) 0.0236(10) 0.0004(9)
C25 0.0364(10) 0.0367(8) 0.0380(9) 0.0035(7) 0.0125(8) 0.0093(8)
C26 0.0507(13) 0.0499(10) 0.0375(9) 0.0033(8) 0.0202(9) 0.0150(10)
C27 0.0712(16) 0.0493(10) 0.0274(8) -0.0033(8) 0.0126(9) 0.0147(11)
C28 0.0551(13) 0.0427(10) 0.0314(8) -0.0047(7) -0.0023(8) 0.0071(9)
C29 0.0383(10) 0.0361(8) 0.0292(8) -0.0002(6) 0.0032(7) 0.0059(8)
C30 0.0302(9) 0.0282(7) 0.0293(7) 0.0036(6) 0.0067(7) 0.0072(6)
C31 0.0359(12) 0.114(3) 0.0729(17) -0.0493(18) -0.0067(12) -0.0059(15)
C41 0.0297(9) 0.0255(7) 0.0234(7) -0.0004(5) 0.0068(6) 0.0040(6)
C42 0.0358(10) 0.0372(9) 0.0419(9) 0.0083(7) 0.0144(8) 0.0032(8)
C43 0.0659(16) 0.0411(10) 0.0406(10) 0.0134(8) 0.0247(11) 0.0040(10)
C44 0.094(2) 0.0396(10) 0.0237(8) 0.0058(7) 0.0022(10) 0.0091(11)
C45 0.0666(15) 0.0453(10) 0.0352(9) -0.0010(8) -0.0202(10) 0.0058(10)
C46 0.0390(10) 0.0344(8) 0.0331(8) -0.0005(7) -0.0063(7) -0.0005(7)

loop_
_atom_type_symbol
_atom_type_description
_atom_type_scat_dispersion_real
_atom_type_scat_dispersion_imag
_atom_type_scat_source
C C 0.0181 0.0091 'International Tables Vol C Tables 4.2.6.8 and 6.1.1.4'
H H 0.0000 0.0000 'International Tables Vol C Tables 4.2.6.8 and 6.1.1.4'
N N 0.0311 0.0180 'International Tables Vol C Tables 4.2.6.8 and 6.1.1.4'
O O 0.0492 0.0322 'International Tables Vol C Tables 4.2.6.8 and 6.1.1.4'

loop_
_geom_angle_atom_site_label_1
_geom_angle_atom_site_label_2
_geom_angle_atom_site_label_3
_geom_angle
_geom_angle_site_symmetry_1
_geom_angle_site_symmetry_3
_geom_angle_publ_flag
C22 O2 C31 118.29(18) . . ?
N2 N1 C7 112.04(13) . . ?
N2 N1 C11 119.16(13) . . ?
C7 N1 C11 128.55(14) . . ?
C9 N2 N1 104.89(13) . . ?
C1 N3 C5 116.63(17) . . ?
N3 C1 C2 123.7(2) . . ?
C3 C2 C1 118.53(19) . . ?
C2 C3 C4 119.1(2) . . ?
C3 C4 C5 118.0(2) . . ?
N3 C5 C4 124.06(17) . . ?
N3 C5 C6 116.67(15) . . ?
C4 C5 C6 119.17(16) . . ?
O1 C6 C7 120.84(16) . . ?
O1 C6 C5 120.98(16) . . ?
C7 C6 C5 118.18(14) . . ?
N1 C7 C8 107.30(14) . . ?
N1 C7 C6 122.05(14) . . ?
C8 C7 C6 129.63(16) . . ?
C7 C8 C9 104.23(14) . . ?
C7 C8 C21 128.13(15) . . ?
C9 C8 C21 127.59(14) . . ?
N2 C9 C8 111.52(14) . . ?
N2 C9 C41 119.91(14) . . ?
C8 C9 C41 128.58(15) . . ?
C16 C11 C12 121.04(15) . . ?
C16 C11 N1 119.35(14) . . ?
C12 C11 N1 119.60(14) . . ?
C11 C12 C13 118.91(16) . . ?
C14 C13 C12 120.35(18) . . ?
C15 C14 C13 120.11(17) . . ?
C14 C15 C16 119.93(16) . . ?
C11 C16 C15 119.65(16) . . ?
C22 C21 C30 119.43(16) . . ?
C22 C21 C8 119.86(15) . . ?
C30 C21 C8 120.71(16) . . ?
O2 C22 C21 116.41(17) . . ?
O2 C22 C23 122.53(19) . . ?
C21 C22 C23 121.05(18) . . ?
C24 C23 C22 119.4(2) . . ?
C23 C24 C25 121.93(19) . . ?
C24 C25 C30 118.82(17) . . ?
C24 C25 C26 121.9(2) . . ?
C30 C25 C26 119.2(2) . . ?
C27 C26 C25 120.5(2) . . ?
C26 C27 C28 120.35(18) . . ?
C29 C28 C27 120.6(2) . . ?
C28 C29 C30 120.8(2) . . ?
C29 C30 C25 118.54(16) . . ?
C29 C30 C21 122.17(16) . . ?
C25 C30 C21 119.24(17) . . ?
C46 C41 C42 119.07(16) . . ?
C46 C41 C9 119.87(16) . . ?
C42 C41 C9 121.06(17) . . ?
C43 C42 C41 119.9(2) . . ?
C44 C43 C42 120.6(2) . . ?
C43 C44 C45 119.74(18) . . ?
C44 C45 C46 120.1(2) . . ?
C41 C46 C45 120.6(2) . . ?

loop_
_geom_bond_atom_site_label_1
_geom_bond_atom_site_label_2
_geom_bond_distance
_geom_bond_site_symmetry_2
_geom_bond_publ_flag
O1 C6 1.210(2) . ?
O2 C22 1.366(2) . ?
O2 C31 1.408(3) . ?
N1 N2 1.3570(19) . ?
N1 C7 1.358(2) . ?
N1 C11 1.4342(19) . ?
N2 C9 1.340(2) . ?
N3 C1 1.334(3) . ?
N3 C5 1.335(2) . ?
C1 C2 1.388(3) . ?
C2 C3 1.375(4) . ?
C3 C4 1.382(3) . ?
C4 C5 1.387(3) . ?
C5 C6 1.496(2) . ?
C6 C7 1.490(2) . ?
C7 C8 1.384(2) . ?
C8 C9 1.418(2) . ?
C8 C21 1.479(2) . ?
C9 C41 1.476(2) . ?
C11 C16 1.383(2) . ?
C11 C12 1.384(2) . ?
C12 C13 1.393(2) . ?
C13 C14 1.389(3) . ?
C14 C15 1.380(3) . ?
C15 C16 1.391(3) . ?
C21 C22 1.381(3) . ?
C21 C30 1.427(2) . ?
C22 C23 1.414(3) . ?
C23 C24 1.367(4) . ?
C24 C25 1.401(3) . ?
C25 C30 1.424(3) . ?
C25 C26 1.426(3) . ?
C26 C27 1.359(4) . ?
C27 C28 1.406(3) . ?
C28 C29 1.374(3) . ?
C29 C30 1.409(3) . ?
C41 C46 1.386(3) . ?
C41 C42 1.396(3) . ?
C42 C43 1.394(3) . ?
C43 C44 1.376(4) . ?
C44 C45 1.383(4) . ?
C45 C46 1.391(3) . ?

loop_
_geom_torsion_atom_site_label_1
_geom_torsion_atom_site_label_2
_geom_torsion_atom_site_label_3
_geom_torsion_atom_site_label_4
_geom_torsion
_geom_torsion_site_symmetry_1
_geom_torsion_site_symmetry_2
_geom_torsion_site_symmetry_3
_geom_torsion_site_symmetry_4
_geom_torsion_publ_flag
C7 N1 N2 C9 -1.36(17) . . . . ?
C11 N1 N2 C9 -176.19(13) . . . . ?
C5 N3 C1 C2 -0.3(3) . . . . ?
N3 C1 C2 C3 -0.2(4) . . . . ?
C1 C2 C3 C4 0.4(3) . . . . ?
C2 C3 C4 C5 -0.2(3) . . . . ?
C1 N3 C5 C4 0.5(3) . . . . ?
C1 N3 C5 C6 -175.69(17) . . . . ?
C3 C4 C5 N3 -0.3(3) . . . . ?
C3 C4 C5 C6 175.82(18) . . . . ?
N3 C5 C6 O1 155.25(19) . . . . ?
C4 C5 C6 O1 -21.2(3) . . . . ?
N3 C5 C6 C7 -24.4(2) . . . . ?
C4 C5 C6 C7 159.19(17) . . . . ?
N2 N1 C7 C8 0.67(18) . . . . ?
C11 N1 C7 C8 174.89(14) . . . . ?
N2 N1 C7 C6 170.10(14) . . . . ?
C11 N1 C7 C6 -15.7(2) . . . . ?
O1 C6 C7 N1 -36.7(3) . . . . ?
C5 C6 C7 N1 142.98(16) . . . . ?
O1 C6 C7 C8 130.2(2) . . . . ?
C5 C6 C7 C8 -50.2(2) . . . . ?
N1 C7 C8 C9 0.28(17) . . . . ?
C6 C7 C8 C9 -168.07(16) . . . . ?
N1 C7 C8 C21 177.81(15) . . . . ?
C6 C7 C8 C21 9.5(3) . . . . ?
N1 N2 C9 C8 1.54(17) . . . . ?
N1 N2 C9 C41 -178.35(13) . . . . ?
C7 C8 C9 N2 -1.16(18) . . . . ?
C21 C8 C9 N2 -178.71(15) . . . . ?
C7 C8 C9 C41 178.72(15) . . . . ?
C21 C8 C9 C41 1.2(3) . . . . ?
N2 N1 C11 C16 128.57(17) . . . . ?
C7 N1 C11 C16 -45.3(2) . . . . ?
N2 N1 C11 C12 -50.8(2) . . . . ?
C7 N1 C11 C12 135.37(18) . . . . ?
C16 C11 C12 C13 0.2(3) . . . . ?
N1 C11 C12 C13 179.47(17) . . . . ?
C11 C12 C13 C14 -0.2(3) . . . . ?
C12 C13 C14 C15 0.2(3) . . . . ?
C13 C14 C15 C16 -0.3(3) . . . . ?
C12 C11 C16 C15 -0.2(3) . . . . ?
N1 C11 C16 C15 -179.54(16) . . . . ?
C14 C15 C16 C11 0.3(3) . . . . ?
C7 C8 C21 C22 -61.6(2) . . . . ?
C9 C8 C21 C22 115.3(2) . . . . ?
C7 C8 C21 C30 118.36(19) . . . . ?
C9 C8 C21 C30 -64.7(2) . . . . ?
C31 O2 C22 C21 165.3(2) . . . . ?
C31 O2 C22 C23 -15.5(3) . . . . ?
C30 C21 C22 O2 -176.67(16) . . . . ?
C8 C21 C22 O2 3.3(3) . . . . ?
C30 C21 C22 C23 4.2(3) . . . . ?
C8 C21 C22 C23 -175.85(18) . . . . ?
O2 C22 C23 C24 178.2(2) . . . . ?
C21 C22 C23 C24 -2.7(4) . . . . ?
C22 C23 C24 C25 -1.1(4) . . . . ?
C23 C24 C25 C30 3.4(3) . . . . ?
C23 C24 C25 C26 -174.4(2) . . . . ?
C24 C25 C26 C27 178.4(2) . . . . ?
C30 C25 C26 C27 0.7(3) . . . . ?
C25 C26 C27 C28 0.8(3) . . . . ?
C26 C27 C28 C29 -1.3(3) . . . . ?
C27 C28 C29 C30 0.3(3) . . . . ?
C28 C29 C30 C25 1.2(3) . . . . ?
C28 C29 C30 C21 -176.39(17) . . . . ?
C24 C25 C30 C29 -179.51(18) . . . . ?
C26 C25 C30 C29 -1.7(3) . . . . ?
C24 C25 C30 C21 -1.8(3) . . . . ?
C26 C25 C30 C21 176.00(17) . . . . ?
C22 C21 C30 C29 175.74(17) . . . . ?
C8 C21 C30 C29 -4.3(2) . . . . ?
C22 C21 C30 C25 -1.8(2) . . . . ?
C8 C21 C30 C25 178.16(15) . . . . ?
N2 C9 C41 C46 -37.2(2) . . . . ?
C8 C9 C41 C46 142.90(17) . . . . ?
N2 C9 C41 C42 142.29(17) . . . . ?
C8 C9 C41 C42 -37.6(2) . . . . ?
C46 C41 C42 C43 0.0(3) . . . . ?
C9 C41 C42 C43 -179.49(17) . . . . ?
C41 C42 C43 C44 0.3(3) . . . . ?
C42 C43 C44 C45 -0.6(3) . . . . ?
C43 C44 C45 C46 0.6(3) . . . . ?
C42 C41 C46 C45 0.0(3) . . . . ?
C9 C41 C46 C45 179.49(17) . . . . ?
C44 C45 C46 C41 -0.3(3) . . . . ?
